data_7103521
loop_
_publ_author_name
'Boyd, Derek R'
'Sharma, Narain D'
'Sbircea, Lenuta'
'Murphy, Deirdre'
'Belhocine, Tayeb'
'Malone, John F'
'James, Stuart L'
'Allen, Christopher C R'
'Hamilton, John T G'

_publ_section_title
;
 Azaarene cis-dihydrodiol-derived 2,2'-bipyridine ligands for
 asymmetric allylic oxidation and cyclopropanation.
;
_journal_issue 43
_journal_name_full 'Chemical communications (Cambridge, England)'
_journal_page_first 5535
_journal_page_last 5537
_journal_paper_doi 10.1039/b814678k
_journal_year 2008
_chemical_formula_sum 'C48 H57 Cl Cu N4 O12.5'
_chemical_formula_weight 988.97
_chemical_name_systematic
;
?
;
_space_group_IT_number 19
_symmetry_cell_setting orthorhombic
_symmetry_space_group_name_Hall 'P 2ac 2ab'
_symmetry_space_group_name_H-M 'P 21 21 21'
_atom_sites_solution_hydrogens geom
_atom_sites_solution_primary direct
_atom_sites_solution_secondary difmap
_audit_creation_method SHELXL-97
_cell_angle_alpha 90.00
_cell_angle_beta 90.00
_cell_angle_gamma 90.00
_cell_formula_units_Z 8
_cell_length_a 16.115(3)
_cell_length_b 18.056(3)
_cell_length_c 33.067(6)
_cell_measurement_temperature 150(2)
_cell_volume 9622(3)
_computing_cell_refinement 'Bruker SAINT'
_computing_data_collection 'Bruker SMART'
_computing_data_reduction 'Bruker SHELXTL'
_computing_molecular_graphics 'Bruker SHELXTL'
_computing_publication_material 'SHELXL-97 (Sheldrick, 1997)'
_computing_structure_refinement 'SHELXL-97 (Sheldrick, 1997)'
_computing_structure_solution 'SHELXS-97 (Sheldrick, 1990)'
_diffrn_ambient_temperature 150(2)
_diffrn_measured_fraction_theta_full 0.998
_diffrn_measured_fraction_theta_max 0.998
_diffrn_measurement_device_type 'Bruker SMART CCD area detector'
_diffrn_measurement_method 'phi and omega scans'
_diffrn_radiation_monochromator graphite
_diffrn_radiation_source 'fine-focus sealed tube'
_diffrn_radiation_type MoK\a
_diffrn_radiation_wavelength 0.71073
_diffrn_reflns_av_R_equivalents 0.1196
_diffrn_reflns_av_sigmaI/netI 0.1479
_diffrn_reflns_limit_h_max 20
_diffrn_reflns_limit_h_min -20
_diffrn_reflns_limit_k_max 22
_diffrn_reflns_limit_k_min -22
_diffrn_reflns_limit_l_max 41
_diffrn_reflns_limit_l_min -41
_diffrn_reflns_number 103687
_diffrn_reflns_theta_full 26.42
_diffrn_reflns_theta_max 26.42
_diffrn_reflns_theta_min 1.23
_exptl_absorpt_coefficient_mu 0.576
_exptl_absorpt_correction_T_max 0.8935
_exptl_absorpt_correction_T_min 0.8023
_exptl_absorpt_correction_type empirical
_exptl_absorpt_process_details 'Bruker SADABS'
_exptl_crystal_colour 'dark red'
_exptl_crystal_density_diffrn 1.365
_exptl_crystal_density_method 'not measured'
_exptl_crystal_description 'square plates'
_exptl_crystal_F_000 4152
_exptl_crystal_size_max 0.40
_exptl_crystal_size_mid 0.35
_exptl_crystal_size_min 0.20
_refine_diff_density_max 0.897
_refine_diff_density_min -0.645
_refine_diff_density_rms 0.107
_refine_ls_abs_structure_details 'Flack H D (1983), Acta Cryst. A39, 876-881'
_refine_ls_abs_structure_Flack -0.024(17)
_refine_ls_extinction_coef 0.00119(16)
_refine_ls_extinction_expression Fc^*^=kFc[1+0.001xFc^2^\l^3^/sin(2\q)]^-1/4^
_refine_ls_extinction_method SHELXL
_refine_ls_goodness_of_fit_ref 0.909
_refine_ls_hydrogen_treatment constr
_refine_ls_matrix_type full
_refine_ls_number_parameters 1215
_refine_ls_number_reflns 19683
_refine_ls_number_restraints 0
_refine_ls_restrained_S_all 0.909
_refine_ls_R_factor_all 0.1716
_refine_ls_R_factor_gt 0.0722
_refine_ls_shift/su_max 0.003
_refine_ls_shift/su_mean 0.000
_refine_ls_structure_factor_coef Fsqd
_refine_ls_weighting_details 'calc w=1/[\s^2^(Fo^2^)+(0.1147P)^2^+0.0000P] where P=(Fo^2^+2Fc^2^)/3'
_refine_ls_weighting_scheme calc
_refine_ls_wR_factor_gt 0.1750
_refine_ls_wR_factor_ref 0.2145
_reflns_number_gt 8736
_reflns_number_total 19683
_reflns_threshold_expression >2sigma(I)
_cod_data_source_file b814678k.txt
_cod_data_source_block 2G
_cod_original_sg_symbol_H-M P2(1)2(1)2(1)
_cod_original_formula_sum 'C48 H57 Cl Cu N4 O12.50'
_cod_database_code 7103521

loop_
_symmetry_equiv_pos_as_xyz
'x, y, z'
'-x+1/2, -y, z+1/2'
'-x, y+1/2, -z+1/2'
'x+1/2, -y+1/2, -z'

loop_
_atom_site_label
_atom_site_type_symbol
_atom_site_fract_x
_atom_site_fract_y
_atom_site_fract_z
_atom_site_U_iso_or_equiv
_atom_site_adp_type
_atom_site_occupancy
_atom_site_symmetry_multiplicity
_atom_site_calc_flag
_atom_site_refinement_flags
_atom_site_disorder_assembly
_atom_site_disorder_group
Cu1 Cu 0.41968(5) 0.25290(5) 0.12317(3) 0.0419(2) Uani 1 1 d . . .
N1A N 0.4772(4) 0.2991(4) 0.1712(2) 0.0585(19) Uani 1 1 d . . .
C2A C 0.4239(6) 0.3226(5) 0.2000(3) 0.072(3) Uani 1 1 d . . .
C3A C 0.4447(7) 0.3374(6) 0.2410(3) 0.091(3) Uani 1 1 d . . .
H3A H 0.4047 0.3563 0.2595 0.110 Uiso 1 1 calc R . .
C4A C 0.5272(7) 0.3227(6) 0.2534(3) 0.086(3) Uani 1 1 d . . .
H4A H 0.5432 0.3305 0.2807 0.103 Uiso 1 1 calc R . .
C4AA C 0.5829(7) 0.2977(6) 0.2264(3) 0.084(3) Uani 1 1 d . . .
C5A C 0.6712(7) 0.2776(7) 0.2358(4) 0.106(4) Uani 1 1 d . . .
H5A1 H 0.6805 0.2767 0.2654 0.127 Uiso 1 1 calc R . .
H5A2 H 0.7098 0.3139 0.2235 0.127 Uiso 1 1 calc R . .
C6A C 0.6849(7) 0.1973(6) 0.2168(3) 0.084(3) Uani 1 1 d . . .
H6A1 H 0.7395 0.1770 0.2250 0.100 Uiso 1 1 calc R . .
H6A2 H 0.6408 0.1629 0.2259 0.100 Uiso 1 1 calc R . .
C7A C 0.6812(6) 0.2083(6) 0.1718(3) 0.077(3) Uani 1 1 d . . .
H7A H 0.6704 0.1590 0.1590 0.092 Uiso 1 1 calc R . .
O7A O 0.7593(4) 0.2351(5) 0.1570(2) 0.091(2) Uani 1 1 d . . .
C8A C 0.6171(4) 0.2637(4) 0.1550(2) 0.0454(19) Uani 1 1 d . . .
H8A H 0.5892 0.2435 0.1304 0.054 Uiso 1 1 calc R . .
O8A O 0.6718(5) 0.3231(4) 0.1447(3) 0.107(3) Uani 1 1 d . . .
C8AA C 0.5573(6) 0.2908(6) 0.1835(3) 0.087(3) Uani 1 1 d . . .
C9A C 0.7473(6) 0.2905(7) 0.1314(4) 0.093(4) Uani 1 1 d . . .
C10A C 0.7457(7) 0.2729(8) 0.0877(4) 0.128(6) Uani 1 1 d . . .
H10A H 0.7990 0.2511 0.0797 0.193 Uiso 1 1 calc R . .
H10B H 0.7363 0.3184 0.0722 0.193 Uiso 1 1 calc R . .
H10C H 0.7009 0.2376 0.0822 0.193 Uiso 1 1 calc R . .
C11A C 0.8182(8) 0.3463(7) 0.1400(4) 0.119(5) Uani 1 1 d . . .
H11A H 0.8099 0.3688 0.1667 0.179 Uiso 1 1 calc R . .
H11B H 0.8180 0.3850 0.1192 0.179 Uiso 1 1 calc R . .
H11C H 0.8716 0.3202 0.1395 0.179 Uiso 1 1 calc R . .
N1B N 0.3187(4) 0.2915(3) 0.1500(2) 0.0496(17) Uani 1 1 d . . .
C2B C 0.3328(6) 0.3289(5) 0.1850(3) 0.063(3) Uani 1 1 d . . .
C3B C 0.2724(6) 0.3615(5) 0.2083(3) 0.073(3) Uani 1 1 d . . .
H3B H 0.2855 0.3890 0.2319 0.087 Uiso 1 1 calc R . .
C4B C 0.1917(5) 0.3520(4) 0.1954(3) 0.053(2) Uani 1 1 d . . .
H4B H 0.1482 0.3729 0.2111 0.063 Uiso 1 1 calc R . .
C4AB C 0.1714(5) 0.3131(4) 0.1604(2) 0.0414(19) Uani 1 1 d . . .
C5B C 0.0864(5) 0.3019(5) 0.1471(3) 0.057(2) Uani 1 1 d . . .
H5B1 H 0.0716 0.3395 0.1265 0.069 Uiso 1 1 calc R . .
H5B2 H 0.0480 0.3071 0.1702 0.069 Uiso 1 1 calc R . .
C6B C 0.0791(5) 0.2239(5) 0.1289(3) 0.066(2) Uani 1 1 d . . .
H6B1 H 0.0963 0.1864 0.1492 0.080 Uiso 1 1 calc R . .
H6B2 H 0.0208 0.2139 0.1212 0.080 Uiso 1 1 calc R . .
C7B C 0.1344(5) 0.2189(5) 0.0920(3) 0.059(2) Uani 1 1 d . . .
H7B H 0.1105 0.2497 0.0697 0.071 Uiso 1 1 calc R . .
O7B O 0.1411(4) 0.1442(4) 0.0789(2) 0.0756(19) Uani 1 1 d . . .
C8B C 0.2240(4) 0.2434(4) 0.1004(2) 0.0438(18) Uani 1 1 d . . .
H8B H 0.2440 0.2743 0.0773 0.053 Uiso 1 1 calc R . .
O8B O 0.2669(3) 0.1760(3) 0.10026(18) 0.0617(16) Uani 1 1 d . . .
C8AB C 0.2379(5) 0.2844(4) 0.1384(2) 0.0432(19) Uani 1 1 d . . .
C9B C 0.2278(6) 0.1288(5) 0.0728(3) 0.065(3) Uani 1 1 d . . .
C10B C 0.2502(9) 0.1469(9) 0.0293(4) 0.144(6) Uani 1 1 d . . .
H10D H 0.2522 0.2008 0.0258 0.215 Uiso 1 1 calc R . .
H10E H 0.2082 0.1260 0.0111 0.215 Uiso 1 1 calc R . .
H10F H 0.3045 0.1256 0.0229 0.215 Uiso 1 1 calc R . .
C11B C 0.2419(8) 0.0495(7) 0.0864(4) 0.124(5) Uani 1 1 d . . .
H11D H 0.2999 0.0358 0.0817 0.186 Uiso 1 1 calc R . .
H11E H 0.2056 0.0163 0.0710 0.186 Uiso 1 1 calc R . .
H11F H 0.2291 0.0451 0.1153 0.186 Uiso 1 1 calc R . .
N1C N 0.4608(4) 0.1460(3) 0.11933(19) 0.0474(16) Uani 1 1 d . . .
C2C C 0.4996(5) 0.1328(4) 0.0845(2) 0.0432(19) Uani 1 1 d . . .
C3C C 0.5515(5) 0.0707(5) 0.0805(3) 0.061(2) Uani 1 1 d . . .
H3C H 0.5808 0.0616 0.0561 0.073 Uiso 1 1 calc R . .
C4C C 0.5588(5) 0.0232(4) 0.1132(3) 0.062(2) Uani 1 1 d . . .
H4C H 0.5951 -0.0180 0.1108 0.075 Uiso 1 1 calc R . .
C4AC C 0.5170(5) 0.0319(4) 0.1486(3) 0.055(2) Uani 1 1 d . . .
C5C C 0.5161(7) -0.0182(5) 0.1851(3) 0.084(3) Uani 1 1 d . . .
H5C1 H 0.5638 -0.0527 0.1842 0.101 Uiso 1 1 calc R . .
H5C2 H 0.4642 -0.0476 0.1857 0.101 Uiso 1 1 calc R . .
C6C C 0.5218(8) 0.0330(7) 0.2238(3) 0.099(4) Uani 1 1 d . . .
H6C1 H 0.5226 0.0013 0.2482 0.119 Uiso 1 1 calc R . .
H6C2 H 0.5748 0.0606 0.2229 0.119 Uiso 1 1 calc R . .
C7C C 0.4557(7) 0.0843(8) 0.2273(3) 0.103(4) Uani 1 1 d . . .
H7C H 0.4800 0.1287 0.2410 0.123 Uiso 1 1 calc R . .
O7C O 0.3868(4) 0.0650(4) 0.25015(19) 0.077(2) Uani 1 1 d . . .
C8C C 0.4214(6) 0.1125(5) 0.1873(2) 0.057(2) Uani 1 1 d . . .
H8C H 0.4084 0.1665 0.1892 0.069 Uiso 1 1 calc R . .
O8C O 0.3471(4) 0.0705(6) 0.1865(2) 0.126(4) Uani 1 1 d . . .
C8AC C 0.4694(5) 0.0972(4) 0.1509(3) 0.052(2) Uani 1 1 d . . .
C9C C 0.3170(7) 0.0665(9) 0.2278(3) 0.109(5) Uani 1 1 d . . .
C10C C 0.2612(11) 0.1245(13) 0.2344(4) 0.243(14) Uani 1 1 d . . .
H10G H 0.2384 0.1207 0.2618 0.364 Uiso 1 1 calc R . .
H10H H 0.2160 0.1215 0.2147 0.364 Uiso 1 1 calc R . .
H10I H 0.2901 0.1719 0.2314 0.364 Uiso 1 1 calc R . .
C11C C 0.2771(9) -0.0152(9) 0.2338(5) 0.157(7) Uani 1 1 d . . .
H11G H 0.3103 -0.0516 0.2189 0.235 Uiso 1 1 calc R . .
H11H H 0.2201 -0.0155 0.2235 0.235 Uiso 1 1 calc R . .
H11I H 0.2768 -0.0279 0.2626 0.235 Uiso 1 1 calc R . .
N1D N 0.4477(3) 0.2516(3) 0.06497(17) 0.0403(14) Uani 1 1 d . . .
C2D C 0.4822(5) 0.1860(4) 0.0522(2) 0.047(2) Uani 1 1 d . . .
C3D C 0.4964(5) 0.1719(5) 0.0117(2) 0.050(2) Uani 1 1 d . . .
H3D H 0.5188 0.1257 0.0033 0.060 Uiso 1 1 calc R . .
C4D C 0.4774(5) 0.2258(5) -0.0162(2) 0.063(3) Uani 1 1 d . . .
H4D H 0.4859 0.2158 -0.0441 0.075 Uiso 1 1 calc R . .
C4AD C 0.4468(5) 0.2927(4) -0.0051(2) 0.0443(19) Uani 1 1 d . . .
C5D C 0.4312(6) 0.3560(5) -0.0335(2) 0.059(2) Uani 1 1 d . . .
H5D1 H 0.4842 0.3822 -0.0384 0.071 Uiso 1 1 calc R . .
H5D2 H 0.4120 0.3359 -0.0598 0.071 Uiso 1 1 calc R . .
C6D C 0.3691(6) 0.4098(5) -0.0185(3) 0.058(2) Uani 1 1 d . . .
H6D1 H 0.3137 0.3862 -0.0186 0.070 Uiso 1 1 calc R . .
H6D2 H 0.3672 0.4527 -0.0372 0.070 Uiso 1 1 calc R . .
C7D C 0.3881(5) 0.4369(4) 0.0235(3) 0.048(2) Uani 1 1 d . . .
H7D H 0.3451 0.4732 0.0327 0.058 Uiso 1 1 calc R . .
O7D O 0.4705(4) 0.4698(3) 0.02555(17) 0.0596(15) Uani 1 1 d . . .
C8D C 0.3960(5) 0.3735(4) 0.0536(2) 0.0416(19) Uani 1 1 d . . .
H8D H 0.3400 0.3627 0.0653 0.050 Uiso 1 1 calc R . .
O8D O 0.4474(3) 0.4052(3) 0.08446(15) 0.0487(13) Uani 1 1 d . . .
C8AD C 0.4319(4) 0.3026(4) 0.0363(2) 0.0397(18) Uani 1 1 d . . .
C9D C 0.5024(5) 0.4576(5) 0.0659(3) 0.057(2) Uani 1 1 d . . .
C10D C 0.5032(7) 0.5261(5) 0.0901(3) 0.090(3) Uani 1 1 d . . .
H10J H 0.4485 0.5498 0.0888 0.135 Uiso 1 1 calc R . .
H10K H 0.5453 0.5600 0.0793 0.135 Uiso 1 1 calc R . .
H10L H 0.5164 0.5141 0.1183 0.135 Uiso 1 1 calc R . .
C11D C 0.5886(6) 0.4231(6) 0.0619(4) 0.095(4) Uani 1 1 d . . .
H11J H 0.6090 0.4088 0.0887 0.143 Uiso 1 1 calc R . .
H11K H 0.6267 0.4591 0.0498 0.143 Uiso 1 1 calc R . .
H11L H 0.5854 0.3791 0.0446 0.143 Uiso 1 1 calc R . .
Cu2 Cu 0.95988(5) 0.73380(5) 0.10912(3) 0.0407(2) Uani 1 1 d . . .
N1E N 0.9795(3) 0.8437(3) 0.11205(17) 0.0394(14) Uani 1 1 d . . .
C2E C 0.9885(5) 0.8760(4) 0.0750(2) 0.0413(19) Uani 1 1 d . . .
C3E C 1.0084(5) 0.9489(4) 0.0709(2) 0.049(2) Uani 1 1 d . . .
H3E H 1.0108 0.9707 0.0448 0.058 Uiso 1 1 calc R . .
C4E C 1.0254(5) 0.9921(4) 0.1058(2) 0.050(2) Uani 1 1 d . . .
H4E H 1.0428 1.0422 0.1033 0.060 Uiso 1 1 calc R . .
C4AE C 1.0161(5) 0.9595(4) 0.1434(2) 0.048(2) Uani 1 1 d . . .
C5E C 1.0335(6) 1.0019(5) 0.1820(3) 0.063(2) Uani 1 1 d . . .
H5E1 H 0.9839 1.0313 0.1894 0.075 Uiso 1 1 calc R . .
H5E2 H 1.0799 1.0368 0.1773 0.075 Uiso 1 1 calc R . .
C6E C 1.0558(6) 0.9506(5) 0.2170(2) 0.068(3) Uani 1 1 d . . .
H6E1 H 1.0644 0.9797 0.2420 0.081 Uiso 1 1 calc R . .
H6E2 H 1.1075 0.9233 0.2108 0.081 Uiso 1 1 calc R . .
C7E C 0.9825(5) 0.8954(4) 0.2227(2) 0.053(2) Uani 1 1 d . . .
H7E H 0.9304 0.9226 0.2296 0.063 Uiso 1 1 calc R . .
O7E O 1.0019(4) 0.8425(3) 0.25305(16) 0.0571(15) Uani 1 1 d . . .
C8E C 0.9702(5) 0.8487(4) 0.1848(2) 0.0458(19) Uani 1 1 d . . .
H8E H 0.9113 0.8314 0.1839 0.055 Uiso 1 1 calc R . .
O8E O 1.0220(3) 0.7875(3) 0.19230(14) 0.0480(13) Uani 1 1 d . . .
C8AE C 0.9909(5) 0.8850(4) 0.1455(2) 0.0385(18) Uani 1 1 d . . .
C9E C 1.0163(5) 0.7713(5) 0.2344(2) 0.055(2) Uani 1 1 d . . .
C10E C 0.9433(6) 0.7219(5) 0.2441(3) 0.074(3) Uani 1 1 d . . .
H10M H 0.8927 0.7434 0.2326 0.110 Uiso 1 1 calc R . .
H10N H 0.9373 0.7176 0.2735 0.110 Uiso 1 1 calc R . .
H10O H 0.9527 0.6727 0.2324 0.110 Uiso 1 1 calc R . .
C11E C 1.0974(6) 0.7400(8) 0.2483(3) 0.101(4) Uani 1 1 d . . .
H11M H 1.1103 0.6955 0.2325 0.151 Uiso 1 1 calc R . .
H11N H 1.0937 0.7271 0.2770 0.151 Uiso 1 1 calc R . .
H11O H 1.1413 0.7769 0.2443 0.151 Uiso 1 1 calc R . .
N1F N 0.9677(3) 0.7528(3) 0.04913(16) 0.0352(12) Uani 1 1 d . . .
C2F C 0.9746(4) 0.8270(4) 0.0402(2) 0.0391(18) Uani 1 1 d . . .
C3F C 0.9687(5) 0.8529(4) 0.0011(2) 0.0458(19) Uani 1 1 d . . .
H3F H 0.9728 0.9044 -0.0042 0.055 Uiso 1 1 calc R . .
C4F C 0.9564(5) 0.8026(4) -0.0309(2) 0.0447(19) Uani 1 1 d . . .
H4F H 0.9515 0.8197 -0.0580 0.054 Uiso 1 1 calc R . .
C4AF C 0.9515(4) 0.7271(4) -0.0220(2) 0.0383(17) Uani 1 1 d . . .
C5F C 0.9419(5) 0.6718(4) -0.0552(2) 0.047(2) Uani 1 1 d . . .
H5F1 H 0.9720 0.6896 -0.0794 0.057 Uiso 1 1 calc R . .
H5F2 H 0.8824 0.6678 -0.0624 0.057 Uiso 1 1 calc R . .
C6F C 0.9744(5) 0.5952(4) -0.0439(3) 0.056(2) Uani 1 1 d . . .
H6F1 H 0.9573 0.5593 -0.0650 0.067 Uiso 1 1 calc R . .
H6F2 H 1.0358 0.5965 -0.0434 0.067 Uiso 1 1 calc R . .
C7F C 0.9439(5) 0.5697(4) -0.0044(2) 0.0426(19) Uani 1 1 d . . .
H7F H 0.9713 0.5219 0.0031 0.051 Uiso 1 1 calc R . .
O7F O 0.8553(3) 0.5592(3) -0.00736(15) 0.0532(14) Uani 1 1 d . . .
C8F C 0.9512(5) 0.6251(4) 0.0308(2) 0.0376(17) Uani 1 1 d . . .
H8F H 1.0007 0.6120 0.0475 0.045 Uiso 1 1 calc R . .
O8F O 0.8786(3) 0.6130(3) 0.05385(15) 0.0549(15) Uani 1 1 d . . .
C8AF C 0.9571(4) 0.7046(4) 0.0186(2) 0.0335(16) Uani 1 1 d . . .
C9F C 0.8248(6) 0.5637(5) 0.0334(3) 0.062(3) Uani 1 1 d . . .
C10F C 0.8275(7) 0.4887(4) 0.0541(3) 0.075(3) Uani 1 1 d . . .
H10P H 0.8848 0.4706 0.0548 0.113 Uiso 1 1 calc R . .
H10Q H 0.7929 0.4535 0.0391 0.113 Uiso 1 1 calc R . .
H10R H 0.8065 0.4934 0.0818 0.113 Uiso 1 1 calc R . .
C11F C 0.7366(5) 0.5960(6) 0.0311(3) 0.072(3) Uani 1 1 d . . .
H11P H 0.7144 0.6018 0.0585 0.108 Uiso 1 1 calc R . .
H11Q H 0.7008 0.5624 0.0157 0.108 Uiso 1 1 calc R . .
H11R H 0.7383 0.6444 0.0177 0.108 Uiso 1 1 calc R . .
N1G N 0.8581(4) 0.6879(3) 0.13369(18) 0.0423(15) Uani 1 1 d . . .
C2G C 0.8715(5) 0.6192(4) 0.1482(2) 0.0404(18) Uani 1 1 d . . .
C3G C 0.8057(5) 0.5724(4) 0.1586(2) 0.051(2) Uani 1 1 d . . .
H3G H 0.8162 0.5246 0.1694 0.061 Uiso 1 1 calc R . .
C4G C 0.7249(5) 0.5967(5) 0.1529(2) 0.055(2) Uani 1 1 d . . .
H4G H 0.6799 0.5646 0.1591 0.066 Uiso 1 1 calc R . .
C4AG C 0.7092(5) 0.6674(5) 0.1384(2) 0.051(2) Uani 1 1 d . . .
C5G C 0.6239(5) 0.6984(5) 0.1324(3) 0.058(2) Uani 1 1 d . . .
H5G1 H 0.5834 0.6702 0.1487 0.070 Uiso 1 1 calc R . .
H5G2 H 0.6079 0.6941 0.1036 0.070 Uiso 1 1 calc R . .
C6G C 0.6232(5) 0.7804(5) 0.1452(3) 0.058(2) Uani 1 1 d . . .
H6G1 H 0.5666 0.8007 0.1418 0.070 Uiso 1 1 calc R . .
H6G2 H 0.6380 0.7841 0.1742 0.070 Uiso 1 1 calc R . .
C7G C 0.6835(5) 0.8253(4) 0.1206(2) 0.050(2) Uani 1 1 d . . .
H7G H 0.6922 0.8745 0.1338 0.060 Uiso 1 1 calc R . .
O7G O 0.6488(3) 0.8361(3) 0.08041(17) 0.0536(14) Uani 1 1 d . . .
C8G C 0.7676(4) 0.7885(4) 0.1132(2) 0.0456(19) Uani 1 1 d . . .
H8G H 0.8129 0.8208 0.1240 0.055 Uiso 1 1 calc R . .
O8G O 0.7740(3) 0.7842(3) 0.06920(15) 0.0506(14) Uani 1 1 d . . .
C8AG C 0.7776(5) 0.7118(4) 0.1290(2) 0.046(2) Uani 1 1 d . . .
C9G C 0.7174(5) 0.8398(5) 0.0534(3) 0.051(2) Uani 1 1 d . . .
C10G C 0.7566(5) 0.9138(5) 0.0530(3) 0.067(3) Uani 1 1 d . . .
H10S H 0.7188 0.9496 0.0405 0.100 Uiso 1 1 calc R . .
H10T H 0.8084 0.9117 0.0375 0.100 Uiso 1 1 calc R . .
H10U H 0.7687 0.9292 0.0808 0.100 Uiso 1 1 calc R . .
C11G C 0.6893(6) 0.8146(5) 0.0128(3) 0.068(3) Uani 1 1 d . . .
H11S H 0.6612 0.7666 0.0153 0.103 Uiso 1 1 calc R . .
H11T H 0.7374 0.8094 -0.0051 0.103 Uiso 1 1 calc R . .
H11U H 0.6507 0.8510 0.0014 0.103 Uiso 1 1 calc R . .
N1H N 1.0140(4) 0.6454(3) 0.13432(17) 0.0412(16) Uani 1 1 d . . .
C2H C 0.9583(6) 0.5981(4) 0.1526(2) 0.050(2) Uani 1 1 d . . .
C3H C 0.9853(6) 0.5367(5) 0.1739(3) 0.061(2) Uani 1 1 d . . .
H3H H 0.9467 0.5034 0.1857 0.074 Uiso 1 1 calc R . .
C4H C 1.0705(7) 0.5250(5) 0.1778(3) 0.072(3) Uani 1 1 d . . .
H4H H 1.0897 0.4844 0.1935 0.087 Uiso 1 1 calc R . .
C4AH C 1.1275(6) 0.5708(5) 0.1593(3) 0.062(2) Uani 1 1 d . . .
C5H C 1.2199(6) 0.5587(6) 0.1619(3) 0.075(3) Uani 1 1 d . . .
H5H1 H 1.2338 0.5414 0.1895 0.090 Uiso 1 1 calc R . .
H5H2 H 1.2357 0.5190 0.1427 0.090 Uiso 1 1 calc R . .
C6H C 1.2700(6) 0.6265(5) 0.1527(3) 0.071(3) Uani 1 1 d . . .
H6H1 H 1.2627 0.6629 0.1748 0.085 Uiso 1 1 calc R . .
H6H2 H 1.3295 0.6130 0.1514 0.085 Uiso 1 1 calc R . .
C7H C 1.2446(5) 0.6610(5) 0.1135(3) 0.057(2) Uani 1 1 d . . .
H7H H 1.2571 0.6264 0.0907 0.069 Uiso 1 1 calc R . .
O7H O 1.2822(3) 0.7305(3) 0.10614(18) 0.0635(16) Uani 1 1 d . . .
C8H C 1.1509(4) 0.6802(4) 0.1137(2) 0.0454(19) Uani 1 1 d . . .
H8H H 1.1303 0.6841 0.0852 0.054 Uiso 1 1 calc R . .
O8H O 1.1535(3) 0.7530(3) 0.13179(14) 0.0478(12) Uani 1 1 d . . .
C8AH C 1.0950(5) 0.6297(4) 0.1375(2) 0.0408(18) Uani 1 1 d . . .
C9H C 1.2242(5) 0.7900(4) 0.1150(3) 0.054(2) Uani 1 1 d . . .
C10H C 1.2006(5) 0.8272(5) 0.0764(3) 0.068(3) Uani 1 1 d . . .
H10V H 1.1798 0.7902 0.0573 0.102 Uiso 1 1 calc R . .
H10W H 1.2493 0.8519 0.0649 0.102 Uiso 1 1 calc R . .
H10$ H 1.1572 0.8640 0.0818 0.102 Uiso 1 1 calc R . .
C11H C 1.2595(7) 0.8410(5) 0.1458(3) 0.081(3) Uani 1 1 d . . .
H11V H 1.2170 0.8765 0.1542 0.121 Uiso 1 1 calc R . .
H11W H 1.3068 0.8677 0.1342 0.121 Uiso 1 1 calc R . .
H11$ H 1.2781 0.8124 0.1693 0.121 Uiso 1 1 calc R . .
Cl2 Cl 0.76869(17) -0.01497(15) 0.19516(8) 0.0787(8) Uani 1 1 d . . .
O5 O 0.7144(6) 0.0351(6) 0.1782(3) 0.165(4) Uani 1 1 d . . .
O6 O 0.7359(8) -0.0854(5) 0.2010(2) 0.173(5) Uani 1 1 d . . .
O7 O 0.8110(5) 0.0107(5) 0.2291(2) 0.116(3) Uani 1 1 d . . .
O8 O 0.8304(5) -0.0254(6) 0.1621(3) 0.130(3) Uani 1 1 d . . .
Cl1 Cl 0.14154(14) 0.45718(12) 0.05190(7) 0.0582(6) Uani 1 1 d . . .
O1 O 0.1968(5) 0.4247(6) 0.0774(3) 0.153(4) Uani 1 1 d . . .
O2 O 0.1517(8) 0.5326(4) 0.0564(3) 0.162(4) Uani 1 1 d . . .
O3 O 0.0585(4) 0.4359(5) 0.0637(2) 0.103(3) Uani 1 1 d . . .
O4 O 0.1546(6) 0.4397(7) 0.0121(2) 0.181(6) Uani 1 1 d . . .
O9 O 0.8882(5) 0.1270(5) 0.1355(3) 0.141(4) Uani 1 1 d . . .
H9A H 0.8500 0.1580 0.1420 0.211 Uiso 1 1 d . . .
H9B H 0.8710 0.0840 0.1430 0.211 Uiso 1 1 d . . .

loop_
_atom_site_aniso_label
_atom_site_aniso_U_11
_atom_site_aniso_U_22
_atom_site_aniso_U_33
_atom_site_aniso_U_23
_atom_site_aniso_U_13
_atom_site_aniso_U_12
Cu1 0.0498(5) 0.0338(5) 0.0420(5) -0.0001(4) 0.0050(4) 0.0030(4)
N1A 0.048(4) 0.056(4) 0.070(5) -0.009(4) 0.010(4) 0.005(4)
C2A 0.066(6) 0.074(7) 0.074(7) -0.024(5) -0.013(6) -0.007(5)
C3A 0.084(9) 0.102(9) 0.089(8) -0.029(7) -0.011(7) 0.004(7)
C4A 0.098(9) 0.084(8) 0.075(7) -0.024(6) 0.005(7) 0.003(7)
C4AA 0.085(8) 0.073(7) 0.095(8) -0.021(6) 0.000(7) 0.007(6)
C5A 0.093(9) 0.128(11) 0.096(8) -0.047(8) -0.034(7) 0.026(8)
C6A 0.072(7) 0.090(8) 0.089(8) 0.003(6) -0.026(6) -0.012(6)
C7A 0.055(6) 0.095(8) 0.079(7) 0.010(6) 0.005(5) -0.008(6)
O7A 0.047(4) 0.115(6) 0.111(6) 0.031(5) -0.008(4) -0.005(4)
C8A 0.039(4) 0.033(4) 0.064(5) -0.003(4) -0.002(4) 0.000(4)
O8A 0.084(5) 0.099(6) 0.136(7) 0.063(5) 0.036(5) 0.039(5)
C8AA 0.060(7) 0.113(9) 0.088(8) -0.046(7) -0.011(6) -0.005(6)
C9A 0.056(7) 0.080(8) 0.143(12) 0.040(8) 0.022(7) 0.023(6)
C10A 0.107(9) 0.192(15) 0.086(9) -0.027(9) 0.009(7) 0.081(10)
C11A 0.114(10) 0.098(9) 0.145(12) 0.037(9) 0.013(9) -0.030(8)
N1B 0.063(5) 0.033(4) 0.053(4) -0.001(3) 0.000(3) -0.006(3)
C2B 0.056(6) 0.061(6) 0.074(6) -0.031(5) 0.001(5) -0.004(5)
C3B 0.065(7) 0.065(6) 0.088(7) -0.033(5) 0.018(6) 0.003(5)
C4B 0.050(5) 0.035(5) 0.072(6) -0.009(4) 0.010(4) 0.013(4)
C4AB 0.048(5) 0.033(4) 0.044(5) -0.001(4) 0.007(4) 0.012(4)
C5B 0.041(5) 0.067(6) 0.063(6) 0.013(5) 0.010(4) 0.018(4)
C6B 0.046(5) 0.074(6) 0.079(6) -0.007(5) 0.005(5) -0.009(5)
C7B 0.056(5) 0.059(6) 0.063(5) 0.005(5) -0.004(4) 0.001(5)
O7B 0.052(4) 0.077(5) 0.098(5) -0.031(4) 0.017(4) -0.019(3)
C8B 0.039(4) 0.049(5) 0.043(4) 0.004(4) 0.005(3) 0.006(4)
O8B 0.051(3) 0.055(4) 0.079(4) -0.032(3) -0.010(3) 0.006(3)
C8AB 0.042(5) 0.031(4) 0.057(5) 0.011(4) 0.002(4) -0.003(3)
C9B 0.051(5) 0.072(7) 0.073(7) -0.036(5) 0.002(5) -0.011(5)
C10B 0.152(13) 0.203(16) 0.076(8) -0.059(10) 0.029(9) -0.051(12)
C11B 0.114(10) 0.094(10) 0.164(13) -0.056(9) 0.020(9) -0.023(8)
N1C 0.051(4) 0.045(4) 0.046(4) 0.004(3) -0.003(3) -0.002(3)
C2C 0.042(4) 0.036(4) 0.052(5) 0.006(4) 0.011(4) -0.004(4)
C3C 0.063(6) 0.048(5) 0.071(6) -0.004(5) 0.009(5) 0.010(5)
C4C 0.062(6) 0.039(5) 0.086(7) -0.005(5) -0.013(5) 0.014(4)
C4AC 0.055(5) 0.040(5) 0.071(6) 0.007(4) 0.006(5) 0.002(4)
C5C 0.109(9) 0.062(6) 0.083(7) 0.031(6) -0.031(6) 0.013(6)
C6C 0.117(10) 0.092(8) 0.088(9) 0.032(7) -0.006(7) -0.014(8)
C7C 0.067(7) 0.151(11) 0.090(8) 0.065(8) 0.030(6) 0.030(8)
O7C 0.060(4) 0.096(5) 0.076(5) 0.038(4) 0.002(4) -0.008(4)
C8C 0.082(7) 0.046(5) 0.044(5) 0.007(4) 0.005(5) -0.004(5)
O8C 0.050(4) 0.272(12) 0.056(5) -0.032(6) -0.001(3) 0.012(6)
C8AC 0.050(5) 0.043(5) 0.063(6) 0.007(4) -0.005(4) -0.008(4)
C9C 0.064(7) 0.218(16) 0.044(6) -0.025(8) 0.001(5) 0.018(9)
C10C 0.215(18) 0.41(3) 0.100(10) 0.140(15) 0.088(11) 0.26(2)
C11C 0.155(14) 0.159(14) 0.157(14) -0.054(11) 0.054(11) -0.099(12)
N1D 0.042(3) 0.032(3) 0.047(3) 0.002(3) -0.001(3) 0.001(3)
C2D 0.039(5) 0.043(5) 0.058(5) 0.003(4) 0.002(4) 0.002(4)
C3D 0.061(5) 0.046(5) 0.042(5) -0.008(4) 0.016(4) 0.004(4)
C4D 0.068(6) 0.086(7) 0.034(4) 0.001(5) 0.015(4) -0.017(5)
C4AD 0.049(5) 0.043(5) 0.040(5) 0.004(4) 0.000(4) -0.006(4)
C5D 0.070(6) 0.061(6) 0.047(5) 0.012(4) -0.003(4) -0.009(5)
C6D 0.070(6) 0.048(5) 0.057(6) 0.015(4) -0.003(5) -0.002(5)
C7D 0.042(5) 0.038(5) 0.065(6) 0.017(4) -0.002(4) -0.008(4)
O7D 0.070(4) 0.047(3) 0.062(4) 0.011(3) -0.007(3) -0.014(3)
C8D 0.044(5) 0.039(4) 0.043(4) 0.002(4) 0.000(4) 0.000(4)
O8D 0.065(4) 0.032(3) 0.050(3) 0.004(2) -0.001(3) -0.006(3)
C8AD 0.036(4) 0.038(4) 0.045(5) 0.006(3) 0.003(3) -0.006(3)
C9D 0.063(6) 0.046(5) 0.061(6) 0.014(4) -0.003(5) -0.016(4)
C10D 0.137(10) 0.044(6) 0.088(7) -0.001(5) -0.019(7) -0.015(6)
C11D 0.048(6) 0.107(9) 0.131(10) 0.052(8) -0.002(6) -0.019(6)
Cu2 0.0448(5) 0.0351(5) 0.0421(5) 0.0049(4) -0.0045(4) -0.0039(4)
N1E 0.038(3) 0.053(4) 0.027(3) 0.002(3) 0.000(3) -0.004(3)
C2E 0.050(5) 0.028(4) 0.046(5) 0.000(3) 0.000(4) -0.002(3)
C3E 0.064(5) 0.035(4) 0.047(5) 0.000(4) 0.002(4) -0.002(4)
C4E 0.058(5) 0.041(4) 0.052(5) -0.009(4) 0.000(4) -0.007(4)
C4AE 0.062(5) 0.034(4) 0.047(5) -0.005(4) 0.001(4) -0.010(4)
C5E 0.077(6) 0.051(5) 0.061(6) -0.014(4) 0.002(5) -0.021(5)
C6E 0.083(7) 0.079(7) 0.041(5) -0.016(5) -0.005(5) -0.034(6)
C7E 0.068(6) 0.042(5) 0.048(5) -0.005(4) -0.002(4) -0.007(4)
O7E 0.074(4) 0.059(4) 0.038(3) 0.000(3) 0.000(3) -0.017(3)
C8E 0.053(5) 0.038(4) 0.046(5) -0.005(4) 0.000(4) -0.005(4)
O8E 0.047(3) 0.059(3) 0.038(3) 0.005(2) 0.002(2) 0.004(3)
C8AE 0.040(4) 0.034(4) 0.041(4) -0.001(4) 0.005(4) -0.003(3)
C9E 0.058(5) 0.067(6) 0.038(4) 0.006(4) -0.001(4) -0.006(5)
C10E 0.107(8) 0.064(6) 0.049(5) 0.000(4) 0.013(5) -0.017(6)
C11E 0.090(8) 0.159(12) 0.054(6) -0.002(7) -0.014(5) 0.043(9)
N1F 0.037(3) 0.026(3) 0.042(3) -0.004(3) 0.001(3) -0.002(3)
C2F 0.036(4) 0.039(4) 0.042(4) 0.006(3) -0.003(3) 0.007(3)
C3F 0.052(5) 0.038(4) 0.047(5) 0.009(4) -0.005(4) 0.004(4)
C4F 0.047(5) 0.043(4) 0.044(4) 0.004(4) 0.003(4) -0.008(4)
C4AF 0.037(4) 0.046(5) 0.032(4) -0.004(3) -0.002(3) 0.000(4)
C5F 0.048(5) 0.057(5) 0.038(4) -0.004(4) 0.004(4) -0.008(4)
C6F 0.053(5) 0.047(5) 0.068(6) -0.018(4) 0.004(4) -0.008(4)
C7F 0.041(5) 0.037(4) 0.049(5) -0.012(4) -0.008(4) 0.001(3)
O7F 0.055(3) 0.057(4) 0.048(3) -0.009(3) 0.002(3) -0.017(3)
C8F 0.044(4) 0.027(4) 0.043(4) 0.004(3) -0.006(4) -0.005(3)
O8F 0.072(4) 0.049(3) 0.044(3) -0.012(3) 0.014(3) -0.032(3)
C8AF 0.035(4) 0.029(4) 0.037(4) 0.004(3) -0.003(3) 0.002(3)
C9F 0.091(7) 0.050(5) 0.044(5) -0.001(4) 0.009(5) -0.024(5)
C10F 0.124(9) 0.040(5) 0.061(6) 0.004(5) 0.010(6) -0.023(5)
C11F 0.053(6) 0.085(7) 0.078(7) 0.005(6) 0.007(5) 0.011(5)
N1G 0.048(4) 0.037(4) 0.042(4) -0.004(3) -0.008(3) 0.001(3)
C2G 0.054(5) 0.033(4) 0.034(4) 0.002(3) -0.003(4) -0.006(4)
C3G 0.059(6) 0.037(5) 0.055(5) 0.005(4) 0.006(4) -0.010(4)
C4G 0.054(6) 0.057(6) 0.053(5) -0.004(4) 0.004(4) -0.019(5)
C4AG 0.054(5) 0.061(6) 0.038(5) -0.004(4) 0.003(4) -0.012(5)
C5G 0.052(5) 0.060(6) 0.063(6) -0.001(5) 0.005(5) -0.011(4)
C6G 0.043(5) 0.064(6) 0.067(6) 0.001(5) 0.003(4) 0.001(4)
C7G 0.050(5) 0.047(5) 0.052(5) -0.011(4) -0.004(4) 0.004(4)
O7G 0.041(3) 0.057(4) 0.063(4) 0.007(3) -0.003(3) 0.002(3)
C8G 0.038(4) 0.043(4) 0.056(5) -0.006(4) -0.006(4) -0.005(3)
O8G 0.048(3) 0.054(3) 0.050(3) 0.008(3) 0.003(3) 0.011(3)
C8AG 0.058(5) 0.033(4) 0.048(5) -0.002(4) 0.000(4) -0.001(4)
C9G 0.039(5) 0.057(6) 0.056(5) 0.009(4) -0.002(4) 0.003(4)
C10G 0.056(6) 0.055(6) 0.090(7) 0.016(5) -0.009(5) 0.006(5)
C11G 0.068(6) 0.084(7) 0.053(6) 0.006(5) 0.000(5) 0.006(5)
N1H 0.049(4) 0.040(4) 0.034(4) -0.002(3) -0.004(3) -0.009(3)
C2H 0.061(5) 0.042(5) 0.049(5) 0.006(4) -0.005(4) 0.004(4)
C3H 0.069(6) 0.053(5) 0.062(6) 0.020(5) 0.001(5) 0.001(5)
C4H 0.086(8) 0.063(6) 0.068(6) 0.028(5) 0.003(6) 0.017(6)
C4AH 0.062(6) 0.067(6) 0.056(6) 0.008(5) -0.010(5) 0.022(5)
C5H 0.060(6) 0.085(8) 0.080(7) 0.017(6) -0.013(5) 0.032(6)
C6H 0.060(6) 0.063(6) 0.089(7) 0.021(5) -0.024(5) 0.006(5)
C7H 0.040(5) 0.073(6) 0.058(6) -0.004(5) -0.004(4) 0.017(4)
O7H 0.043(3) 0.055(4) 0.092(4) -0.002(3) -0.003(3) 0.005(3)
C8H 0.043(4) 0.042(4) 0.052(5) 0.000(4) -0.005(4) 0.018(4)
O8H 0.047(3) 0.042(3) 0.054(3) -0.009(3) 0.005(2) 0.001(3)
C8AH 0.041(5) 0.039(4) 0.042(4) 0.008(3) -0.002(3) 0.005(4)
C9H 0.045(5) 0.046(5) 0.069(6) -0.017(4) 0.001(4) -0.006(4)
C10H 0.047(5) 0.066(6) 0.090(7) 0.022(6) 0.005(5) -0.006(5)
C11H 0.104(8) 0.070(7) 0.069(7) -0.019(5) -0.003(6) -0.028(6)
Cl2 0.0750(17) 0.0724(18) 0.0887(19) 0.0227(15) -0.0195(15) -0.0090(14)
O5 0.123(8) 0.176(10) 0.196(10) 0.103(8) -0.046(7) 0.019(7)
O6 0.344(15) 0.098(6) 0.077(6) 0.035(5) -0.014(8) -0.109(9)
O7 0.138(7) 0.141(7) 0.068(5) -0.035(5) -0.039(5) -0.002(6)
O8 0.103(6) 0.183(9) 0.102(6) -0.016(6) 0.042(5) -0.017(6)
Cl1 0.0688(15) 0.0555(14) 0.0502(13) 0.0036(10) -0.0050(11) -0.0087(11)
O1 0.108(7) 0.196(10) 0.157(9) 0.074(8) -0.003(6) 0.087(7)
O2 0.272(13) 0.055(5) 0.160(9) -0.010(5) 0.035(9) -0.058(7)
O3 0.065(5) 0.146(7) 0.099(5) 0.009(5) 0.015(4) -0.044(5)
O4 0.144(8) 0.348(16) 0.050(5) -0.058(7) 0.032(5) -0.149(10)
O9 0.113(7) 0.113(7) 0.196(10) 0.046(7) 0.051(7) 0.013(5)

loop_
_atom_type_symbol
_atom_type_description
_atom_type_scat_dispersion_real
_atom_type_scat_dispersion_imag
_atom_type_scat_source
C C 0.0033 0.0016 'International Tables Vol C Tables 4.2.6.8 and 6.1.1.4'
H H 0.0000 0.0000 'International Tables Vol C Tables 4.2.6.8 and 6.1.1.4'
N N 0.0061 0.0033 'International Tables Vol C Tables 4.2.6.8 and 6.1.1.4'
O O 0.0106 0.0060 'International Tables Vol C Tables 4.2.6.8 and 6.1.1.4'
Cl Cl 0.1484 0.1585 'International Tables Vol C Tables 4.2.6.8 and 6.1.1.4'
Cu Cu 0.3201 1.2651 'International Tables Vol C Tables 4.2.6.8 and 6.1.1.4'

loop_
_geom_angle_atom_site_label_1
_geom_angle_atom_site_label_2
_geom_angle_atom_site_label_3
_geom_angle
_geom_angle_site_symmetry_1
_geom_angle_site_symmetry_3
_geom_angle_publ_flag
N1D Cu1 N1B 128.9(2) . . ?
N1D Cu1 N1A 131.7(3) . . ?
N1B Cu1 N1A 83.1(3) . . ?
N1D Cu1 N1C 81.6(2) . . ?
N1B Cu1 N1C 128.8(3) . . ?
N1A Cu1 N1C 106.8(3) . . ?
C2A N1A C8AA 115.3(8) . . ?
C2A N1A Cu1 113.1(6) . . ?
C8AA N1A Cu1 128.6(6) . . ?
N1A C2A C3A 125.5(9) . . ?
N1A C2A C2B 113.5(8) . . ?
C3A C2A C2B 120.9(9) . . ?
C4A C3A C2A 117.5(10) . . ?
C4AA C4A C3A 119.9(11) . . ?
C4A C4AA C8AA 118.6(10) . . ?
C4A C4AA C5A 125.2(11) . . ?
C8AA C4AA C5A 116.3(10) . . ?
C4AA C5A C6A 105.6(9) . . ?
C7A C6A C5A 105.3(9) . . ?
O7A C7A C6A 110.3(8) . . ?
O7A C7A C8A 104.2(7) . . ?
C6A C7A C8A 118.0(8) . . ?
C9A O7A C7A 110.2(8) . . ?
O8A C8A C8AA 108.5(7) . . ?
O8A C8A C7A 99.2(6) . . ?
C8AA C8A C7A 115.8(8) . . ?
C9A O8A C8A 107.0(7) . . ?
N1A C8AA C8A 118.7(8) . . ?
N1A C8AA C4AA 122.7(9) . . ?
C8A C8AA C4AA 118.0(9) . . ?
O7A C9A O8A 103.9(9) . . ?
O7A C9A C10A 117.7(11) . . ?
O8A C9A C10A 112.1(10) . . ?
O7A C9A C11A 105.4(10) . . ?
O8A C9A C11A 107.8(11) . . ?
C10A C9A C11A 109.3(11) . . ?
C2B N1B C8AB 116.5(7) . . ?
C2B N1B Cu1 114.8(6) . . ?
C8AB N1B Cu1 128.7(5) . . ?
N1B C2B C3B 124.9(9) . . ?
N1B C2B C2A 113.2(7) . . ?
C3B C2B C2A 121.4(9) . . ?
C2B C3B C4B 116.2(9) . . ?
C3B C4B C4AB 122.8(8) . . ?
C4B C4AB C8AB 116.1(7) . . ?
C4B C4AB C5B 123.1(7) . . ?
C8AB C4AB C5B 120.8(7) . . ?
C4AB C5B C6B 108.6(7) . . ?
C7B C6B C5B 108.9(7) . . ?
O7B C7B C6B 110.3(7) . . ?
O7B C7B C8B 105.0(6) . . ?
C6B C7B C8B 112.9(7) . . ?
C7B O7B C9B 107.4(6) . . ?
O8B C8B C8AB 111.4(6) . . ?
O8B C8B C7B 102.3(6) . . ?
C8AB C8B C7B 116.2(6) . . ?
C9B O8B C8B 108.0(6) . . ?
N1B C8AB C4AB 123.4(7) . . ?
N1B C8AB C8B 115.6(6) . . ?
C4AB C8AB C8B 121.0(7) . . ?
O8B C9B O7B 103.3(6) . . ?
O8B C9B C10B 112.2(9) . . ?
O7B C9B C10B 108.9(9) . . ?
O8B C9B C11B 108.3(9) . . ?
O7B C9B C11B 106.6(8) . . ?
C10B C9B C11B 116.6(10) . . ?
C2C N1C C8AC 119.7(7) . . ?
C2C N1C Cu1 112.0(5) . . ?
C8AC N1C Cu1 126.2(5) . . ?
N1C C2C C3C 120.3(7) . . ?
N1C C2C C2D 115.1(7) . . ?
C3C C2C C2D 124.6(7) . . ?
C4C C3C C2C 118.1(8) . . ?
C4AC C4C C3C 124.0(8) . . ?
C4C C4AC C8AC 114.4(8) . . ?
C4C C4AC C5C 128.6(8) . . ?
C8AC C4AC C5C 117.0(8) . . ?
C4AC C5C C6C 107.2(8) . . ?
C7C C6C C5C 114.0(11) . . ?
O7C C7C C6C 118.9(10) . . ?
O7C C7C C8C 105.4(8) . . ?
C6C C7C C8C 114.8(10) . . ?
C9C O7C C7C 111.5(8) . . ?
O8C C8C C8AC 109.5(7) . . ?
O8C C8C C7C 98.3(8) . . ?
C8AC C8C C7C 117.5(8) . . ?
C8C O8C C9C 107.0(8) . . ?
N1C C8AC C4AC 123.4(8) . . ?
N1C C8AC C8C 116.9(7) . . ?
C4AC C8AC C8C 119.5(8) . . ?
O7C C9C C10C 117.8(14) . . ?
O7C C9C O8C 103.7(8) . . ?
C10C C9C O8C 109.0(11) . . ?
O7C C9C C11C 104.3(12) . . ?
C10C C9C C11C 114.1(14) . . ?
O8C C9C C11C 107.0(11) . . ?
C8AD N1D C2D 116.7(6) . . ?
C8AD N1D Cu1 129.4(5) . . ?
C2D N1D Cu1 113.7(5) . . ?
N1D C2D C3D 121.6(7) . . ?
N1D C2D C2C 114.7(7) . . ?
C3D C2D C2C 123.7(7) . . ?
C4D C3D C2D 118.8(8) . . ?
C4AD C4D C3D 122.0(7) . . ?
C4D C4AD C8AD 116.2(7) . . ?
C4D C4AD C5D 124.8(7) . . ?
C8AD C4AD C5D 119.0(7) . . ?
C6D C5D C4AD 113.8(7) . . ?
C5D C6D C7D 112.7(7) . . ?
O7D C7D C6D 111.1(7) . . ?
O7D C7D C8D 101.6(6) . . ?
C6D C7D C8D 112.1(6) . . ?
C9D O7D C7D 107.8(6) . . ?
O8D C8D C8AD 112.6(6) . . ?
O8D C8D C7D 102.3(6) . . ?
C8AD C8D C7D 114.8(6) . . ?
C8D O8D C9D 108.5(6) . . ?
N1D C8AD C4AD 124.6(7) . . ?
N1D C8AD C8D 112.6(6) . . ?
C4AD C8AD C8D 122.8(7) . . ?
O8D C9D O7D 106.0(6) . . ?
O8D C9D C10D 109.2(8) . . ?
O7D C9D C10D 112.2(7) . . ?
O8D C9D C11D 109.2(7) . . ?
O7D C9D C11D 107.7(8) . . ?
C10D C9D C11D 112.4(9) . . ?
N1H Cu2 N1G 81.9(2) . . ?
N1H Cu2 N1E 134.3(2) . . ?
N1G Cu2 N1E 121.0(2) . . ?
N1H Cu2 N1F 121.2(2) . . ?
N1G Cu2 N1F 121.3(2) . . ?
N1E Cu2 N1F 82.5(2) . . ?
C8AE N1E C2E 119.1(6) . . ?
C8AE N1E Cu2 127.4(5) . . ?
C2E N1E Cu2 113.3(5) . . ?
C3E C2E N1E 122.0(7) . . ?
C3E C2E C2F 122.6(7) . . ?
N1E C2E C2F 115.4(6) . . ?
C2E C3E C4E 119.7(7) . . ?
C4AE C4E C3E 118.4(7) . . ?
C4E C4AE C8AE 118.9(7) . . ?
C4E C4AE C5E 121.5(7) . . ?
C8AE C4AE C5E 119.7(7) . . ?
C4AE C5E C6E 112.1(7) . . ?
C5E C6E C7E 107.6(7) . . ?
O7E C7E C8E 103.7(6) . . ?
O7E C7E C6E 110.4(7) . . ?
C8E C7E C6E 110.8(7) . . ?
C7E O7E C9E 109.4(5) . . ?
O8E C8E C8AE 111.4(6) . . ?
O8E C8E C7E 102.4(6) . . ?
C8AE C8E C7E 116.3(6) . . ?
C8E O8E C9E 107.1(6) . . ?
N1E C8AE C4AE 121.9(7) . . ?
N1E C8AE C8E 116.2(6) . . ?
C4AE C8AE C8E 121.8(7) . . ?
O8E C9E O7E 104.2(6) . . ?
O8E C9E C11E 108.7(7) . . ?
O7E C9E C11E 110.3(8) . . ?
O8E C9E C10E 112.1(6) . . ?
O7E C9E C10E 108.1(7) . . ?
C11E C9E C10E 113.1(8) . . ?
C8AF N1F C2F 118.7(6) . . ?
C8AF N1F Cu2 128.3(4) . . ?
C2F N1F Cu2 112.4(4) . . ?
N1F C2F C3F 121.7(7) . . ?
N1F C2F C2E 115.5(6) . . ?
C3F C2F C2E 122.8(7) . . ?
C2F C3F C4F 119.8(7) . . ?
C4AF C4F C3F 118.5(7) . . ?
C4F C4AF C8AF 118.7(6) . . ?
C4F C4AF C5F 120.3(7) . . ?
C8AF C4AF C5F 121.1(6) . . ?
C4AF C5F C6F 113.0(6) . . ?
C7F C6F C5F 112.8(7) . . ?
O7F C7F C6F 108.1(6) . . ?
O7F C7F C8F 102.3(6) . . ?
C6F C7F C8F 116.2(6) . . ?
C9F O7F C7F 105.5(6) . . ?
O8F C8F C8AF 110.3(6) . . ?
O8F C8F C7F 104.1(5) . . ?
C8AF C8F C7F 115.3(6) . . ?
C8F O8F C9F 110.2(6) . . ?
N1F C8AF C4AF 122.6(6) . . ?
N1F C8AF C8F 115.4(6) . . ?
C4AF C8AF C8F 122.0(6) . . ?
O8F C9F O7F 105.9(6) . . ?
O8F C9F C10F 109.1(7) . . ?
O7F C9F C10F 111.3(7) . . ?
O8F C9F C11F 110.6(7) . . ?
O7F C9F C11F 107.0(7) . . ?
C10F C9F C11F 112.7(8) . . ?
C2G N1G C8AG 118.7(6) . . ?
C2G N1G Cu2 113.1(5) . . ?
C8AG N1G Cu2 126.5(5) . . ?
N1G C2G C3G 121.5(7) . . ?
N1G C2G C2H 115.4(7) . . ?
C3G C2G C2H 123.1(7) . . ?
C4G C3G C2G 119.2(8) . . ?
C3G C4G C4AG 120.6(8) . . ?
C4G C4AG C8AG 117.5(8) . . ?
C4G C4AG C5G 124.0(7) . . ?
C8AG C4AG C5G 118.6(8) . . ?
C4AG C5G C6G 109.3(7) . . ?
C7G C6G C5G 111.3(7) . . ?
O7G C7G C6G 108.6(6) . . ?
O7G C7G C8G 104.7(6) . . ?
C6G C7G C8G 115.1(7) . . ?
C9G O7G C7G 106.3(6) . . ?
O8G C8G C8AG 107.1(6) . . ?
O8G C8G C7G 104.2(6) . . ?
C8AG C8G C7G 116.4(7) . . ?
C9G O8G C8G 106.1(5) . . ?
N1G C8AG C4AG 122.6(7) . . ?
N1G C8AG C8G 115.7(7) . . ?
C4AG C8AG C8G 121.8(8) . . ?
O7G C9G O8G 103.3(6) . . ?
O7G C9G C10G 112.3(7) . . ?
O8G C9G C10G 111.0(6) . . ?
O7G C9G C11G 108.4(7) . . ?
O8G C9G C11G 107.7(7) . . ?
C10G C9G C11G 113.5(8) . . ?
C8AH N1H C2H 118.0(7) . . ?
C8AH N1H Cu2 128.8(5) . . ?
C2H N1H Cu2 113.1(5) . . ?
N1H C2H C3H 121.0(8) . . ?
N1H C2H C2G 114.9(7) . . ?
C3H C2H C2G 124.2(8) . . ?
C2H C3H C4H 118.6(8) . . ?
C4AH C4H C3H 121.6(8) . . ?
C4H C4AH C8AH 116.0(8) . . ?
C4H C4AH C5H 123.0(8) . . ?
C8AH C4AH C5H 121.0(9) . . ?
C6H C5H C4AH 113.7(8) . . ?
C7H C6H C5H 111.7(8) . . ?
O7H C7H C6H 113.7(7) . . ?
O7H C7H C8H 102.6(6) . . ?
C6H C7H C8H 110.8(7) . . ?
C7H O7H C9H 110.3(6) . . ?
O8H C8H C8AH 110.6(6) . . ?
O8H C8H C7H 100.2(6) . . ?
C8AH C8H C7H 116.8(6) . . ?
C9H O8H C8H 106.6(5) . . ?
N1H C8AH C4AH 124.8(7) . . ?
N1H C8AH C8H 114.5(6) . . ?
C4AH C8AH C8H 120.6(7) . . ?
O8H C9H O7H 104.1(6) . . ?
O8H C9H C11H 109.1(7) . . ?
O7H C9H C11H 110.5(7) . . ?
O8H C9H C10H 109.8(7) . . ?
O7H C9H C10H 109.0(7) . . ?
C11H C9H C10H 113.9(8) . . ?
O5 Cl2 O6 114.5(7) . . ?
O5 Cl2 O7 114.8(7) . . ?
O6 Cl2 O7 112.3(6) . . ?
O5 Cl2 O8 102.1(6) . . ?
O6 Cl2 O8 103.8(6) . . ?
O7 Cl2 O8 107.8(5) . . ?
O1 Cl1 O4 113.4(7) . . ?
O1 Cl1 O2 106.3(7) . . ?
O4 Cl1 O2 108.2(7) . . ?
O1 Cl1 O3 108.9(5) . . ?
O4 Cl1 O3 109.9(5) . . ?
O2 Cl1 O3 110.0(6) . . ?

loop_
_geom_bond_atom_site_label_1
_geom_bond_atom_site_label_2
_geom_bond_distance
_geom_bond_site_symmetry_2
_geom_bond_publ_flag
Cu1 N1D 1.977(6) . ?
Cu1 N1B 1.980(7) . ?
Cu1 N1A 2.020(7) . ?
Cu1 N1C 2.044(6) . ?
N1A C2A 1.351(11) . ?
N1A C8AA 1.360(11) . ?
C2A C3A 1.422(14) . ?
C2A C2B 1.555(13) . ?
C3A C4A 1.417(15) . ?
C4A C4AA 1.344(14) . ?
C4AA C8AA 1.483(14) . ?
C4AA C5A 1.501(14) . ?
C5A C6A 1.596(15) . ?
C6A C7A 1.503(13) . ?
C7A O7A 1.435(10) . ?
C7A C8A 1.542(12) . ?
O7A C9A 1.324(12) . ?
C8A O8A 1.430(10) . ?
C8A C8AA 1.433(12) . ?
O8A C9A 1.420(11) . ?
C9A C10A 1.482(16) . ?
C9A C11A 1.549(16) . ?
N1B C2B 1.358(10) . ?
N1B C8AB 1.364(9) . ?
C2B C3B 1.374(12) . ?
C3B C4B 1.378(12) . ?
C4B C4AB 1.392(11) . ?
C4AB C8AB 1.397(10) . ?
C4AB C5B 1.452(11) . ?
C5B C6B 1.536(12) . ?
C6B C7B 1.516(11) . ?
C7B O7B 1.419(10) . ?
C7B C8B 1.537(10) . ?
O7B C9B 1.439(10) . ?
C8B O8B 1.400(9) . ?
C8B C8AB 1.474(10) . ?
O8B C9B 1.397(9) . ?
C9B C10B 1.518(15) . ?
C9B C11B 1.519(15) . ?
N1C C2C 1.331(9) . ?
N1C C8AC 1.374(9) . ?
C2C C3C 1.405(11) . ?
C2C C2D 1.464(10) . ?
C3C C4C 1.386(12) . ?
C4C C4AC 1.359(11) . ?
C4AC C8AC 1.409(11) . ?
C4AC C5C 1.508(12) . ?
C5C C6C 1.581(15) . ?
C6C C7C 1.416(14) . ?
C7C O7C 1.386(11) . ?
C7C C8C 1.522(13) . ?
O7C C9C 1.347(11) . ?
C8C O8C 1.417(11) . ?
C8C C8AC 1.456(12) . ?
O8C C9C 1.452(12) . ?
C9C C10C 1.397(18) . ?
C9C C11C 1.621(19) . ?
N1D C8AD 1.345(8) . ?
N1D C2D 1.375(9) . ?
C2D C3D 1.383(11) . ?
C3D C4D 1.376(11) . ?
C4D C4AD 1.354(11) . ?
C4AD C8AD 1.403(10) . ?
C4AD C5D 1.501(10) . ?
C5D C6D 1.481(11) . ?
C6D C7D 1.506(11) . ?
C7D O7D 1.455(9) . ?
C7D C8D 1.523(10) . ?
O7D C9D 1.447(10) . ?
C8D O8D 1.433(8) . ?
C8D C8AD 1.517(10) . ?
O8D C9D 1.434(9) . ?
C9D C10D 1.473(12) . ?
C9D C11D 1.529(12) . ?
Cu2 N1H 2.000(6) . ?
Cu2 N1G 2.009(6) . ?
Cu2 N1E 2.011(6) . ?
Cu2 N1F 2.017(5) . ?
N1E C8AE 1.347(9) . ?
N1E C2E 1.365(9) . ?
C2E C3E 1.361(10) . ?
C2E C2F 1.469(10) . ?
C3E C4E 1.420(10) . ?
C4E C4AE 1.385(10) . ?
C4AE C8AE 1.407(10) . ?
C4AE C5E 1.514(11) . ?
C5E C6E 1.525(12) . ?
C6E C7E 1.556(11) . ?
C7E O7E 1.422(9) . ?
C7E C8E 1.522(10) . ?
O7E C9E 1.443(10) . ?
C8E O8E 1.407(9) . ?
C8E C8AE 1.494(10) . ?
O8E C9E 1.426(9) . ?
C9E C11E 1.496(12) . ?
C9E C10E 1.510(11) . ?
N1F C8AF 1.344(8) . ?
N1F C2F 1.376(9) . ?
C2F C3F 1.377(10) . ?
C3F C4F 1.410(10) . ?
C4F C4AF 1.397(10) . ?
C4AF C8AF 1.406(9) . ?
C4AF C5F 1.493(10) . ?
C5F C6F 1.524(11) . ?
C6F C7F 1.472(11) . ?
C7F O7F 1.443(9) . ?
C7F C8F 1.537(10) . ?
O7F C9F 1.436(9) . ?
C8F O8F 1.414(8) . ?
C8F C8AF 1.494(9) . ?
O8F C9F 1.414(9) . ?
C9F C10F 1.519(11) . ?
C9F C11F 1.539(13) . ?
N1G C2G 1.347(9) . ?
N1G C8AG 1.375(10) . ?
C2G C3G 1.399(10) . ?
C2G C2H 1.457(11) . ?
C3G C4G 1.385(11) . ?
C4G C4AG 1.387(11) . ?
C4AG C8AG 1.399(11) . ?
C4AG C5G 1.498(11) . ?
C5G C6G 1.539(11) . ?
C6G C7G 1.506(11) . ?
C7G O7G 1.454(9) . ?
C7G C8G 1.528(10) . ?
O7G C9G 1.422(9) . ?
C8G O8G 1.460(9) . ?
C8G C8AG 1.489(10) . ?
O8G C9G 1.453(9) . ?
C9G C10G 1.479(11) . ?
C9G C11G 1.490(11) . ?
N1H C8AH 1.339(9) . ?
N1H C2H 1.378(10) . ?
C2H C3H 1.385(11) . ?
C3H C4H 1.395(12) . ?
C4H C4AH 1.380(13) . ?
C4AH C8AH 1.387(10) . ?
C4AH C5H 1.506(12) . ?
C5H C6H 1.497(13) . ?
C6H C7H 1.496(12) . ?
C7H O7H 1.414(10) . ?
C7H C8H 1.550(10) . ?
O7H C9H 1.453(9) . ?
C8H O8H 1.444(9) . ?
C8H C8AH 1.504(10) . ?
O8H C9H 1.433(9) . ?
C9H C11H 1.486(11) . ?
C9H C10H 1.490(12) . ?
Cl2 O5 1.377(8) . ?
Cl2 O6 1.390(8) . ?
Cl2 O7 1.394(7) . ?
Cl2 O8 1.490(8) . ?
Cl1 O1 1.360(8) . ?
Cl1 O4 1.370(7) . ?
Cl1 O2 1.380(7) . ?
Cl1 O3 1.446(6) . ?

loop_
_geom_torsion_atom_site_label_1
_geom_torsion_atom_site_label_2
_geom_torsion_atom_site_label_3
_geom_torsion_atom_site_label_4
_geom_torsion
_geom_torsion_site_symmetry_1
_geom_torsion_site_symmetry_2
_geom_torsion_site_symmetry_3
_geom_torsion_site_symmetry_4
_geom_torsion_publ_flag
N1D Cu1 N1A C2A 146.8(6) . . . . ?
N1B Cu1 N1A C2A 9.1(6) . . . . ?
N1C Cu1 N1A C2A -119.4(6) . . . . ?
N1D Cu1 N1A C8AA -53.9(10) . . . . ?
N1B Cu1 N1A C8AA 168.4(9) . . . . ?
N1C Cu1 N1A C8AA 39.9(9) . . . . ?
C8AA N1A C2A C3A -1.2(15) . . . . ?
Cu1 N1A C2A C3A 161.0(9) . . . . ?
C8AA N1A C2A C2B -178.2(9) . . . . ?
Cu1 N1A C2A C2B -16.0(10) . . . . ?
N1A C2A C3A C4A -3.4(17) . . . . ?
C2B C2A C3A C4A 173.3(9) . . . . ?
C2A C3A C4A C4AA 1.7(17) . . . . ?
C3A C4A C4AA C8AA 3.9(17) . . . . ?
C3A C4A C4AA C5A -177.9(11) . . . . ?
C4A C4AA C5A C6A 129.8(11) . . . . ?
C8AA C4AA C5A C6A -51.9(14) . . . . ?
C4AA C5A C6A C7A 68.1(12) . . . . ?
C5A C6A C7A O7A 80.8(10) . . . . ?
C5A C6A C7A C8A -38.7(12) . . . . ?
C6A C7A O7A C9A -134.6(10) . . . . ?
C8A C7A O7A C9A -7.1(12) . . . . ?
O7A C7A C8A O8A -17.0(9) . . . . ?
C6A C7A C8A O8A 105.7(9) . . . . ?
O7A C7A C8A C8AA -132.7(8) . . . . ?
C6A C7A C8A C8AA -10.0(12) . . . . ?
C8AA C8A O8A C9A 155.8(9) . . . . ?
C7A C8A O8A C9A 34.6(10) . . . . ?
C2A N1A C8AA C8A 178.0(9) . . . . ?
Cu1 N1A C8AA C8A 19.1(15) . . . . ?
C2A N1A C8AA C4AA 7.4(15) . . . . ?
Cu1 N1A C8AA C4AA -151.6(8) . . . . ?
O8A C8A C8AA N1A 109.7(10) . . . . ?
C7A C8A C8AA N1A -140.0(10) . . . . ?
O8A C8A C8AA C4AA -79.3(12) . . . . ?
C7A C8A C8AA C4AA 31.0(13) . . . . ?
C4A C4AA C8AA N1A -9.1(17) . . . . ?
C5A C4AA C8AA N1A 172.6(10) . . . . ?
C4A C4AA C8AA C8A -179.7(10) . . . . ?
C5A C4AA C8AA C8A 1.9(15) . . . . ?
C7A O7A C9A O8A 28.7(12) . . . . ?
C7A O7A C9A C10A -95.9(12) . . . . ?
C7A O7A C9A C11A 142.0(9) . . . . ?
C8A O8A C9A O7A -41.2(12) . . . . ?
C8A O8A C9A C10A 86.9(11) . . . . ?
C8A O8A C9A C11A -152.8(9) . . . . ?
N1D Cu1 N1B C2B -139.0(6) . . . . ?
N1A Cu1 N1B C2B 0.8(6) . . . . ?
N1C Cu1 N1B C2B 106.9(6) . . . . ?
N1D Cu1 N1B C8AB 42.1(7) . . . . ?
N1A Cu1 N1B C8AB -178.1(7) . . . . ?
N1C Cu1 N1B C8AB -72.0(7) . . . . ?
C8AB N1B C2B C3B -2.2(13) . . . . ?
Cu1 N1B C2B C3B 178.8(8) . . . . ?
C8AB N1B C2B C2A 169.8(7) . . . . ?
Cu1 N1B C2B C2A -9.3(10) . . . . ?
N1A C2A C2B N1B 16.9(12) . . . . ?
C3A C2A C2B N1B -160.2(9) . . . . ?
N1A C2A C2B C3B -170.8(9) . . . . ?
C3A C2A C2B C3B 12.0(15) . . . . ?
N1B C2B C3B C4B 2.9(15) . . . . ?
C2A C2B C3B C4B -168.4(9) . . . . ?
C2B C3B C4B C4AB -1.3(14) . . . . ?
C3B C4B C4AB C8AB -0.7(12) . . . . ?
C3B C4B C4AB C5B 179.0(8) . . . . ?
C4B C4AB C5B C6B -142.6(8) . . . . ?
C8AB C4AB C5B C6B 37.0(10) . . . . ?
C4AB C5B C6B C7B -63.2(9) . . . . ?
C5B C6B C7B O7B 169.2(7) . . . . ?
C5B C6B C7B C8B 52.2(10) . . . . ?
C6B C7B O7B C9B -131.4(8) . . . . ?
C8B C7B O7B C9B -9.6(9) . . . . ?
O7B C7B C8B O8B -13.2(8) . . . . ?
C6B C7B C8B O8B 106.9(7) . . . . ?
O7B C7B C8B C8AB -134.7(7) . . . . ?
C6B C7B C8B C8AB -14.6(10) . . . . ?
C8AB C8B O8B C9B 157.1(7) . . . . ?
C7B C8B O8B C9B 32.3(8) . . . . ?
C2B N1B C8AB C4AB -0.2(11) . . . . ?
Cu1 N1B C8AB C4AB 178.7(5) . . . . ?
C2B N1B C8AB C8B -179.9(7) . . . . ?
Cu1 N1B C8AB C8B -1.0(9) . . . . ?
C4B C4AB C8AB N1B 1.5(11) . . . . ?
C5B C4AB C8AB N1B -178.2(7) . . . . ?
C4B C4AB C8AB C8B -178.8(7) . . . . ?
C5B C4AB C8AB C8B 1.5(11) . . . . ?
O8B C8B C8AB N1B 49.4(8) . . . . ?
C7B C8B C8AB N1B 166.0(7) . . . . ?
O8B C8B C8AB C4AB -130.3(7) . . . . ?
C7B C8B C8AB C4AB -13.7(10) . . . . ?
C8B O8B C9B O7B -39.0(9) . . . . ?
C8B O8B C9B C10B 78.0(10) . . . . ?
C8B O8B C9B C11B -151.8(8) . . . . ?
C7B O7B C9B O8B 29.1(9) . . . . ?
C7B O7B C9B C10B -90.3(9) . . . . ?
C7B O7B C9B C11B 143.1(8) . . . . ?
N1D Cu1 N1C C2C 12.2(5) . . . . ?
N1B Cu1 N1C C2C 146.4(5) . . . . ?
N1A Cu1 N1C C2C -119.0(5) . . . . ?
N1D Cu1 N1C C8AC 175.6(7) . . . . ?
N1B Cu1 N1C C8AC -50.2(7) . . . . ?
N1A Cu1 N1C C8AC 44.5(7) . . . . ?
C8AC N1C C2C C3C -2.3(11) . . . . ?
Cu1 N1C C2C C3C 162.3(6) . . . . ?
C8AC N1C C2C C2D 176.5(6) . . . . ?
Cu1 N1C C2C C2D -18.8(8) . . . . ?
N1C C2C C3C C4C 1.9(12) . . . . ?
C2D C2C C3C C4C -176.8(8) . . . . ?
C2C C3C C4C C4AC 1.8(14) . . . . ?
C3C C4C C4AC C8AC -4.6(13) . . . . ?
C3C C4C C4AC C5C 176.1(9) . . . . ?
C4C C4AC C5C C6C 137.6(10) . . . . ?
C8AC C4AC C5C C6C -41.7(12) . . . . ?
C4AC C5C C6C C7C 59.8(12) . . . . ?
C5C C6C C7C O7C 93.6(13) . . . . ?
C5C C6C C7C C8C -32.5(14) . . . . ?
C6C C7C O7C C9C -120.9(13) . . . . ?
C8C C7C O7C C9C 9.5(14) . . . . ?
O7C C7C C8C O8C -28.4(11) . . . . ?
C6C C7C C8C O8C 104.4(11) . . . . ?
O7C C7C C8C C8AC -145.5(9) . . . . ?
C6C C7C C8C C8AC -12.7(15) . . . . ?
C8AC C8C O8C C9C 160.2(9) . . . . ?
C7C C8C O8C C9C 37.0(11) . . . . ?
C2C N1C C8AC C4AC -0.9(12) . . . . ?
Cu1 N1C C8AC C4AC -163.1(6) . . . . ?
C2C N1C C8AC C8C -176.4(7) . . . . ?
Cu1 N1C C8AC C8C 21.4(10) . . . . ?
C4C C4AC C8AC N1C 4.2(12) . . . . ?
C5C C4AC C8AC N1C -176.4(8) . . . . ?
C4C C4AC C8AC C8C 179.6(8) . . . . ?
C5C C4AC C8AC C8C -1.0(12) . . . . ?
O8C C8C C8AC N1C 96.4(9) . . . . ?
C7C C8C C8AC N1C -152.7(9) . . . . ?
O8C C8C C8AC C4AC -79.3(10) . . . . ?
C7C C8C C8AC C4AC 31.6(12) . . . . ?
C7C O7C C9C C10C -107.0(14) . . . . ?
C7C O7C C9C O8C 13.5(15) . . . . ?
C7C O7C C9C C11C 125.3(10) . . . . ?
C8C O8C C9C O7C -33.5(13) . . . . ?
C8C O8C C9C C10C 92.8(15) . . . . ?
C8C O8C C9C C11C -143.4(10) . . . . ?
N1B Cu1 N1D C8AD 37.1(7) . . . . ?
N1A Cu1 N1D C8AD -83.7(7) . . . . ?
N1C Cu1 N1D C8AD 171.1(6) . . . . ?
N1B Cu1 N1D C2D -136.9(5) . . . . ?
N1A Cu1 N1D C2D 102.2(5) . . . . ?
N1C Cu1 N1D C2D -2.9(5) . . . . ?
C8AD N1D C2D C3D -2.8(10) . . . . ?
Cu1 N1D C2D C3D 172.0(6) . . . . ?
C8AD N1D C2D C2C 179.0(6) . . . . ?
Cu1 N1D C2D C2C -6.1(8) . . . . ?
N1C C2C C2D N1D 17.0(10) . . . . ?
C3C C2C C2D N1D -164.2(7) . . . . ?
N1C C2C C2D C3D -161.1(7) . . . . ?
C3C C2C C2D C3D 17.7(12) . . . . ?
N1D C2D C3D C4D 1.7(12) . . . . ?
C2C C2D C3D C4D 179.7(8) . . . . ?
C2D C3D C4D C4AD 1.4(13) . . . . ?
C3D C4D C4AD C8AD -3.0(12) . . . . ?
C3D C4D C4AD C5D 174.9(8) . . . . ?
C4D C4AD C5D C6D 156.9(8) . . . . ?
C8AD C4AD C5D C6D -25.3(11) . . . . ?
C4AD C5D C6D C7D 51.9(10) . . . . ?
C5D C6D C7D O7D 56.7(9) . . . . ?
C5D C6D C7D C8D -56.2(9) . . . . ?
C6D C7D O7D C9D -149.4(7) . . . . ?
C8D C7D O7D C9D -30.0(8) . . . . ?
O7D C7D C8D O8D 36.8(7) . . . . ?
C6D C7D C8D O8D 155.5(6) . . . . ?
O7D C7D C8D C8AD -85.4(7) . . . . ?
C6D C7D C8D C8AD 33.3(9) . . . . ?
C8AD C8D O8D C9D 92.6(7) . . . . ?
C7D C8D O8D C9D -31.2(7) . . . . ?
C2D N1D C8AD C4AD 1.1(10) . . . . ?
Cu1 N1D C8AD C4AD -172.8(5) . . . . ?
C2D N1D C8AD C8D -178.6(6) . . . . ?
Cu1 N1D C8AD C8D 7.5(9) . . . . ?
C4D C4AD C8AD N1D 1.8(11) . . . . ?
C5D C4AD C8AD N1D -176.2(7) . . . . ?
C4D C4AD C8AD C8D -178.6(7) . . . . ?
C5D C4AD C8AD C8D 3.4(11) . . . . ?
O8D C8D C8AD N1D 55.3(8) . . . . ?
C7D C8D C8AD N1D 171.8(6) . . . . ?
O8D C8D C8AD C4AD -124.4(7) . . . . ?
C7D C8D C8AD C4AD -7.9(10) . . . . ?
C8D O8D C9D O7D 13.0(8) . . . . ?
C8D O8D C9D C10D 134.0(7) . . . . ?
C8D O8D C9D C11D -102.7(8) . . . . ?
C7D O7D C9D O8D 11.8(8) . . . . ?
C7D O7D C9D C10D -107.2(8) . . . . ?
C7D O7D C9D C11D 128.6(7) . . . . ?
N1H Cu2 N1E C8AE -47.5(7) . . . . ?
N1G Cu2 N1E C8AE 63.4(7) . . . . ?
N1F Cu2 N1E C8AE -174.5(6) . . . . ?
N1H Cu2 N1E C2E 126.6(5) . . . . ?
N1G Cu2 N1E C2E -122.5(5) . . . . ?
N1F Cu2 N1E C2E -0.4(5) . . . . ?
C8AE N1E C2E C3E -0.3(11) . . . . ?
Cu2 N1E C2E C3E -175.0(6) . . . . ?
C8AE N1E C2E C2F -179.8(6) . . . . ?
Cu2 N1E C2E C2F 5.5(8) . . . . ?
N1E C2E C3E C4E 4.0(12) . . . . ?
C2F C2E C3E C4E -176.5(7) . . . . ?
C2E C3E C4E C4AE -4.0(12) . . . . ?
C3E C4E C4AE C8AE 0.5(11) . . . . ?
C3E C4E C4AE C5E 179.7(8) . . . . ?
C4E C4AE C5E C6E -155.4(8) . . . . ?
C8AE C4AE C5E C6E 23.8(12) . . . . ?
C4AE C5E C6E C7E -57.4(10) . . . . ?
C5E C6E C7E O7E 175.8(7) . . . . ?
C5E C6E C7E C8E 61.6(9) . . . . ?
C8E C7E O7E C9E 10.2(8) . . . . ?
C6E C7E O7E C9E -108.5(7) . . . . ?
O7E C7E C8E O8E -28.6(8) . . . . ?
C6E C7E C8E O8E 89.9(8) . . . . ?
O7E C7E C8E C8AE -150.3(7) . . . . ?
C6E C7E C8E C8AE -31.8(10) . . . . ?
C8AE C8E O8E C9E 162.1(6) . . . . ?
C7E C8E O8E C9E 37.2(7) . . . . ?
C2E N1E C8AE C4AE -3.4(10) . . . . ?
Cu2 N1E C8AE C4AE 170.5(6) . . . . ?
C2E N1E C8AE C8E 172.9(7) . . . . ?
Cu2 N1E C8AE C8E -13.2(9) . . . . ?
C4E C4AE C8AE N1E 3.3(12) . . . . ?
C5E C4AE C8AE N1E -175.9(7) . . . . ?
C4E C4AE C8AE C8E -172.9(7) . . . . ?
C5E C4AE C8AE C8E 7.9(12) . . . . ?
O8E C8E C8AE N1E 63.6(9) . . . . ?
C7E C8E C8AE N1E -179.6(7) . . . . ?
O8E C8E C8AE C4AE -120.0(7) . . . . ?
C7E C8E C8AE C4AE -3.3(11) . . . . ?
C8E O8E C9E O7E -31.3(7) . . . . ?
C8E O8E C9E C11E -148.8(8) . . . . ?
C8E O8E C9E C10E 85.4(8) . . . . ?
C7E O7E C9E O8E 11.7(8) . . . . ?
C7E O7E C9E C11E 128.2(8) . . . . ?
C7E O7E C9E C10E -107.6(7) . . . . ?
N1H Cu2 N1F C8AF 45.5(6) . . . . ?
N1G Cu2 N1F C8AF -54.5(6) . . . . ?
N1E Cu2 N1F C8AF -176.4(6) . . . . ?
N1H Cu2 N1F C2F -143.1(4) . . . . ?
N1G Cu2 N1F C2F 116.8(5) . . . . ?
N1E Cu2 N1F C2F -5.1(5) . . . . ?
C8AF N1F C2F C3F 1.8(10) . . . . ?
Cu2 N1F C2F C3F -170.4(6) . . . . ?
C8AF N1F C2F C2E -178.3(6) . . . . ?
Cu2 N1F C2F C2E 9.5(8) . . . . ?
C3E C2E C2F N1F 170.4(7) . . . . ?
N1E C2E C2F N1F -10.1(9) . . . . ?
C3E C2E C2F C3F -9.7(12) . . . . ?
N1E C2E C2F C3F 169.8(7) . . . . ?
N1F C2F C3F C4F -1.0(12) . . . . ?
C2E C2F C3F C4F 179.2(7) . . . . ?
C2F C3F C4F C4AF -0.7(12) . . . . ?
C3F C4F C4AF C8AF 1.5(11) . . . . ?
C3F C4F C4AF C5F -177.6(7) . . . . ?
C4F C4AF C5F C6F 154.9(7) . . . . ?
C8AF C4AF C5F C6F -24.1(10) . . . . ?
C4AF C5F C6F C7F 48.6(9) . . . . ?
C5F C6F C7F O7F 65.9(8) . . . . ?
C5F C6F C7F C8F -48.4(9) . . . . ?
C6F C7F O7F C9F -157.7(6) . . . . ?
C8F C7F O7F C9F -34.5(7) . . . . ?
O7F C7F C8F O8F 25.8(7) . . . . ?
C6F C7F C8F O8F 143.3(7) . . . . ?
O7F C7F C8F C8AF -95.2(7) . . . . ?
C6F C7F C8F C8AF 22.3(10) . . . . ?
C8AF C8F O8F C9F 116.6(7) . . . . ?
C7F C8F O8F C9F -7.6(8) . . . . ?
C2F N1F C8AF C4AF -1.0(10) . . . . ?
Cu2 N1F C8AF C4AF 169.8(5) . . . . ?
C2F N1F C8AF C8F 179.3(6) . . . . ?
Cu2 N1F C8AF C8F -9.9(9) . . . . ?
C4F C4AF C8AF N1F -0.6(11) . . . . ?
C5F C4AF C8AF N1F 178.4(6) . . . . ?
C4F C4AF C8AF C8F 179.0(7) . . . . ?
C5F C4AF C8AF C8F -1.9(11) . . . . ?
O8F C8F C8AF N1F 65.7(8) . . . . ?
C7F C8F C8AF N1F -176.8(6) . . . . ?
O8F C8F C8AF C4AF -114.0(7) . . . . ?
C7F C8F C8AF C4AF 3.5(10) . . . . ?
C8F O8F C9F O7F -13.8(9) . . . . ?
C8F O8F C9F C10F 106.0(8) . . . . ?
C8F O8F C9F C11F -129.5(7) . . . . ?
C7F O7F C9F O8F 31.0(8) . . . . ?
C7F O7F C9F C10F -87.5(8) . . . . ?
C7F O7F C9F C11F 149.0(7) . . . . ?
N1H Cu2 N1G C2G -9.8(5) . . . . ?
N1E Cu2 N1G C2G -147.3(5) . . . . ?
N1F Cu2 N1G C2G 111.9(5) . . . . ?
N1H Cu2 N1G C8AG -174.7(6) . . . . ?
N1E Cu2 N1G C8AG 47.8(7) . . . . ?
N1F Cu2 N1G C8AG -53.0(7) . . . . ?
C8AG N1G C2G C3G -0.3(10) . . . . ?
Cu2 N1G C2G C3G -166.4(6) . . . . ?
C8AG N1G C2G C2H -179.5(7) . . . . ?
Cu2 N1G C2G C2H 14.3(8) . . . . ?
N1G C2G C3G C4G 1.6(11) . . . . ?
C2H C2G C3G C4G -179.2(8) . . . . ?
C2G C3G C4G C4AG -2.2(12) . . . . ?
C3G C4G C4AG C8AG 1.4(12) . . . . ?
C3G C4G C4AG C5G -178.5(8) . . . . ?
C4G C4AG C5G C6G 140.7(8) . . . . ?
C8AG C4AG C5G C6G -39.3(10) . . . . ?
C4AG C5G C6G C7G 60.2(9) . . . . ?
C5G C6G C7G O7G 74.5(8) . . . . ?
C5G C6G C7G C8G -42.4(10) . . . . ?
C6G C7G O7G C9G -148.7(6) . . . . ?
C8G C7G O7G C9G -25.2(8) . . . . ?
O7G C7G C8G O8G 1.9(7) . . . . ?
C6G C7G C8G O8G 121.0(7) . . . . ?
O7G C7G C8G C8AG -115.7(7) . . . . ?
C6G C7G C8G C8AG 3.5(10) . . . . ?
C8AG C8G O8G C9G 145.3(6) . . . . ?
C7G C8G O8G C9G 21.5(7) . . . . ?
C2G N1G C8AG C4AG -0.5(11) . . . . ?
Cu2 N1G C8AG C4AG 163.6(6) . . . . ?
C2G N1G C8AG C8G 179.5(6) . . . . ?
Cu2 N1G C8AG C8G -16.3(9) . . . . ?
C4G C4AG C8AG N1G 0.0(12) . . . . ?
C5G C4AG C8AG N1G 179.9(7) . . . . ?
C4G C4AG C8AG C8G 179.9(7) . . . . ?
C5G C4AG C8AG C8G -0.1(12) . . . . ?
O8G C8G C8AG N1G 83.4(7) . . . . ?
C7G C8G C8AG N1G -160.6(7) . . . . ?
O8G C8G C8AG C4AG -96.5(8) . . . . ?
C7G C8G C8AG C4AG 19.4(11) . . . . ?
C7G O7G C9G O8G 38.9(7) . . . . ?
C7G O7G C9G C10G -80.8(8) . . . . ?
C7G O7G C9G C11G 153.0(7) . . . . ?
C8G O8G C9G O7G -37.5(7) . . . . ?
C8G O8G C9G C10G 83.0(8) . . . . ?
C8G O8G C9G C11G -152.1(7) . . . . ?
N1G Cu2 N1H C8AH -172.4(7) . . . . ?
N1E Cu2 N1H C8AH -46.4(8) . . . . ?
N1F Cu2 N1H C8AH 65.8(7) . . . . ?
N1G Cu2 N1H C2H 3.4(5) . . . . ?
N1E Cu2 N1H C2H 129.4(5) . . . . ?
N1F Cu2 N1H C2H -118.3(5) . . . . ?
C8AH N1H C2H C3H 0.8(11) . . . . ?
Cu2 N1H C2H C3H -175.5(6) . . . . ?
C8AH N1H C2H C2G 179.4(6) . . . . ?
Cu2 N1H C2H C2G 3.1(8) . . . . ?
N1G C2G C2H N1H -11.7(10) . . . . ?
C3G C2G C2H N1H 169.0(7) . . . . ?
N1G C2G C2H C3H 166.9(7) . . . . ?
C3G C2G C2H C3H -12.4(12) . . . . ?
N1H C2H C3H C4H 2.1(13) . . . . ?
C2G C2H C3H C4H -176.4(8) . . . . ?
C2H C3H C4H C4AH -3.1(15) . . . . ?
C3H C4H C4AH C8AH 1.2(14) . . . . ?
C3H C4H C4AH C5H -178.4(9) . . . . ?
C4H C4AH C5H C6H -159.8(9) . . . . ?
C8AH C4AH C5H C6H 20.6(13) . . . . ?
C4AH C5H C6H C7H -51.6(12) . . . . ?
C5H C6H C7H O7H 171.8(7) . . . . ?
C5H C6H C7H C8H 56.9(11) . . . . ?
C6H C7H O7H C9H -101.4(8) . . . . ?
C8H C7H O7H C9H 18.3(8) . . . . ?
O7H C7H C8H O8H -34.9(7) . . . . ?
C6H C7H C8H O8H 86.8(8) . . . . ?
O7H C7H C8H C8AH -154.4(7) . . . . ?
C6H C7H C8H C8AH -32.7(10) . . . . ?
C8AH C8H O8H C9H 163.8(6) . . . . ?
C7H C8H O8H C9H 39.9(7) . . . . ?
C2H N1H C8AH C4AH -2.9(12) . . . . ?
Cu2 N1H C8AH C4AH 172.7(6) . . . . ?
C2H N1H C8AH C8H 174.9(6) . . . . ?
Cu2 N1H C8AH C8H -9.4(10) . . . . ?
C4H C4AH C8AH N1H 1.9(13) . . . . ?
C5H C4AH C8AH N1H -178.4(8) . . . . ?
C4H C4AH C8AH C8H -175.8(8) . . . . ?
C5H C4AH C8AH C8H 3.9(13) . . . . ?
O8H C8H C8AH N1H 70.9(8) . . . . ?
C7H C8H C8AH N1H -175.4(7) . . . . ?
O8H C8H C8AH C4AH -111.2(8) . . . . ?
C7H C8H C8AH C4AH 2.6(11) . . . . ?
C8H O8H C9H O7H -29.7(7) . . . . ?
C8H O8H C9H C11H -147.6(7) . . . . ?
C8H O8H C9H C10H 86.9(7) . . . . ?
C7H O7H C9H O8H 5.7(8) . . . . ?
C7H O7H C9H C11H 122.7(8) . . . . ?
C7H O7H C9H C10H -111.5(7) . . . . ?
